data_1550082
loop_
_publ_author_name
'Rasheeda, Kedila'
'Samshuddin, Seranthimata'
'Swathi, Phadke N.'
'Alva, Vijaya D. P.'
'Mague, Joel T.'
'Ramli, Youssef'

_publ_section_title
;
 Diethyl
 4-(4-chloro-2-propyl-1<i>H</i>-imidazol-5-yl)-2,6-dimethyl-1,4-dihydropyridine-3,5-dicarboxylate
 monohydrate
;
_journal_coeditor_code SJ4194
_journal_issue 10
_journal_name_full IUCrData
_journal_page_first x181470
_journal_paper_doi 10.1107/S2414314618014700
_journal_volume 3
_journal_year 2018
_chemical_absolute_configuration ad
_chemical_formula_iupac 'C19 H26 Cl N3 O4, H2 O'
_chemical_formula_moiety 'C19 H26 Cl N3 O4, H2 O'
_chemical_formula_sum 'C19 H28 Cl N3 O5'
_chemical_formula_weight 413.89
_chemical_name_systematic
;Diethyl
4-(4-chloro-2-propyl-1<i>H</i>-imidazol-5-yl)-2,6-dimethyl-1,4-dihydropyridine-3,5-dicarboxylate monohydrate
;
_space_group_crystal_system tetragonal
_space_group_IT_number 78
_space_group_name_Hall 'P 4cw'
_space_group_name_H-M_alt 'P 43'
_symmetry_space_group_name_Hall 'P 4cw'
_symmetry_space_group_name_H-M 'P 43'
_atom_sites_solution_hydrogens mixed
_atom_sites_solution_primary direct
_atom_sites_solution_secondary difmap
_audit_creation_method SHELXL-2018/1
_cell_angle_alpha 90
_cell_angle_beta 90
_cell_angle_gamma 90
_cell_formula_units_Z 4
_cell_length_a 8.5308(11)
_cell_length_b 8.5308(11)
_cell_length_c 31.893(4)
_cell_measurement_reflns_used 7831
_cell_measurement_temperature 200(2)
_cell_measurement_theta_max 25.2808
_cell_measurement_theta_min 2.3875
_cell_volume 2321.0(5)
_computing_cell_refinement
;
<i>SAINT</i> (Bruker, 2016)
;
_computing_data_collection
;
<i>APEX3</i> (Bruker, 2016)
;
_computing_data_reduction
;
<i>SAINT</i> (Bruker, 2016)
;
_computing_molecular_graphics
;
<i>DIAMOND</i> (Brandenburg & Putz, 2012
;
_computing_publication_material
;
<i>SHELXTL</i> (Sheldrick, 2008)
;
_computing_structure_refinement
;
<i>SHELXL2018</i> (Sheldrick, 2015<i>b</i>)
;
_computing_structure_solution
;
<i>SHELXT2014</i> (Sheldrick, 2015<i>a</i>)
;
_diffrn_ambient_temperature 200(2)
_diffrn_detector_area_resol_mean 8.3333
_diffrn_measured_fraction_theta_full 0.999
_diffrn_measured_fraction_theta_max 0.998
_diffrn_measurement_device_type 'Bruker SMART APEX CCD'
_diffrn_measurement_method '\w scans'
_diffrn_radiation_monochromator graphite
_diffrn_radiation_type MoK\a
_diffrn_radiation_wavelength 0.71073
_diffrn_reflns_av_R_equivalents 0.0694
_diffrn_reflns_av_unetI/netI 0.0613
_diffrn_reflns_limit_h_max 11
_diffrn_reflns_limit_h_min -11
_diffrn_reflns_limit_k_max 11
_diffrn_reflns_limit_k_min -11
_diffrn_reflns_limit_l_max 41
_diffrn_reflns_limit_l_min -41
_diffrn_reflns_number 21675
_diffrn_reflns_theta_full 27.950
_diffrn_reflns_theta_max 27.980
_diffrn_reflns_theta_min 2.387
_diffrn_source 'fine-focus sealed tube'
_exptl_absorpt_coefficient_mu 0.196
_exptl_absorpt_correction_T_max 0.96
_exptl_absorpt_correction_T_min 0.48
_exptl_absorpt_correction_type multi-scan
_exptl_absorpt_process_details
;
(<i>SADABS</i>; Krause <i>et al.</i>, 2015)
;
_exptl_crystal_colour colourless
_exptl_crystal_density_diffrn 1.184
_exptl_crystal_density_method 'not measured'
_exptl_crystal_description block
_exptl_crystal_F_000 880
_exptl_crystal_size_max 0.335
_exptl_crystal_size_mid 0.288
_exptl_crystal_size_min 0.195
_refine_diff_density_max 0.824
_refine_diff_density_min -0.221
_refine_ls_abs_structure_details
;
Flack <i>x</i> determined using 1897 quotients
[(<i>I</i>^+^)-(<i>I</i>^-^)]/[(<i>I</i>^+^)+(<i>I</i>^-^)]
(Parsons <i>et al.</i>, 2013)
;
_refine_ls_abs_structure_Flack -0.01(4)
_refine_ls_extinction_method none
_refine_ls_goodness_of_fit_ref 1.064
_refine_ls_hydrogen_treatment mixed
_refine_ls_matrix_type full
_refine_ls_number_parameters 277
_refine_ls_number_reflns 5536
_refine_ls_number_restraints 43
_refine_ls_restrained_S_all 1.074
_refine_ls_R_factor_all 0.0761
_refine_ls_R_factor_gt 0.0646
_refine_ls_shift/su_max 0.000
_refine_ls_shift/su_mean 0.000
_refine_ls_structure_factor_coef Fsqd
_refine_ls_weighting_details 'w=1/[\s^2^(Fo^2^)+(0.1247P)^2^] where P=(Fo^2^+2Fc^2^)/3'
_refine_ls_weighting_scheme calc
_refine_ls_wR_factor_gt 0.1727
_refine_ls_wR_factor_ref 0.1820
_reflns_number_gt 4641
_reflns_number_total 5536
_reflns_threshold_expression 'I > 2\s(I)'
_cod_data_source_file sj4194sup1.cif
_cod_data_source_block I
_cod_original_cell_volume 2321.0(7)
_cod_database_code 1550082
_shelx_space_group_comment
;
The symmetry employed for this shelxl refinement is uniquely defined
by the following loop, which should always be used as a source of
symmetry information in preference to the above space-group names.
They are only intended as comments.
;
_shelx_estimated_absorpt_t_min 0.937
_shelx_estimated_absorpt_t_max 0.963

loop_
_space_group_symop_operation_xyz
'x, y, z'
'-x, -y, z+1/2'
'-y, x, z+3/4'
'y, -x, z+1/4'

loop_
_atom_site_type_symbol
_atom_site_label
_atom_site_fract_x
_atom_site_fract_y
_atom_site_fract_z
_atom_site_U_iso_or_equiv
_atom_site_adp_type
_atom_site_calc_flag
_atom_site_occupancy
_atom_site_disorder_assembly
_atom_site_disorder_group
Cl Cl1 0.46749(12) 0.49418(16) 0.54263(4) 0.0528(3) Uani d 1 . .
O O1 0.9755(5) 0.8067(4) 0.47266(13) 0.0582(9) Uani d 1 . .
O O2 0.7765(4) 0.7394(4) 0.51427(12) 0.0486(8) Uani d 1 . .
O O3 0.9671(5) 0.1161(4) 0.59772(11) 0.0586(10) Uani d 1 . .
O O4 0.7708(4) 0.2888(4) 0.59462(11) 0.0540(9) Uani d 1 . .
N N1 1.1423(4) 0.3440(4) 0.48885(11) 0.0357(7) Uani d 1 . .
H H1 1.245197 0.327894 0.482713 0.033(11) Uiso d 1 . .
N N2 0.7297(4) 0.2751(4) 0.46475(10) 0.0305(6) Uani d 1 . .
H H2 0.817274 0.232166 0.453195 0.041(13) Uiso d 1 . .
N N3 0.4772(4) 0.3110(4) 0.47461(11) 0.0386(7) Uani d 1 . .
C C1 1.0894(4) 0.4920(5) 0.47960(12) 0.0350(8) Uani d 1 . .
C C2 0.9557(4) 0.5435(4) 0.49772(12) 0.0320(7) Uani d 1 . .
C C3 0.8546(4) 0.4339(4) 0.52409(11) 0.0286(7) Uani d 1 . .
H H3 0.812065 0.495378 0.548243 0.034 Uiso calc 1 . .
C C4 0.9551(4) 0.3013(4) 0.54169(12) 0.0306(7) Uani d 1 . .
C C5 1.0896(4) 0.2586(5) 0.52216(13) 0.0336(8) Uani d 1 . .
C C6 1.1934(6) 0.5810(7) 0.44948(18) 0.0532(12) Uani d 1 . .
H H6A 1.262391 0.507243 0.434815 0.080 Uiso calc 1 . .
H H6B 1.257065 0.656739 0.465094 0.080 Uiso calc 1 . .
H H6C 1.128277 0.636602 0.429009 0.080 Uiso calc 1 . .
C C7 1.1910(5) 0.1220(6) 0.53262(17) 0.0494(11) Uani d 1 . .
H H7A 1.270799 0.108950 0.510796 0.074 Uiso calc 1 . .
H H7B 1.126603 0.027033 0.534251 0.074 Uiso calc 1 . .
H H7C 1.242248 0.140061 0.559687 0.074 Uiso calc 1 . .
C C8 0.9068(5) 0.7067(5) 0.49327(13) 0.0380(8) Uani d 1 . .
C C9 0.7276(8) 0.9030(6) 0.5138(2) 0.0655(15) Uani d 1 . .
H H9A 0.815436 0.971131 0.522711 0.079 Uiso calc 1 . .
H H9B 0.696083 0.933900 0.485068 0.079 Uiso calc 1 . .
C C10 0.5964(10) 0.9206(9) 0.5423(4) 0.108(3) Uani d 1 . .
H H10A 0.572799 1.032164 0.545959 0.162 Uiso calc 1 . .
H H10B 0.623239 0.874375 0.569507 0.162 Uiso calc 1 . .
H H10C 0.504424 0.867017 0.530726 0.162 Uiso calc 1 . .
C C11 0.9040(5) 0.2247(5) 0.57994(12) 0.0365(8) Uani d 1 . .
C C12 0.7170(16) 0.2420(14) 0.6360(3) 0.061(3) Uani d 0.640(16) A 1
H H12A 0.655582 0.143916 0.633696 0.073 Uiso calc 0.640(16) A 1
H H12B 0.808779 0.220946 0.654162 0.073 Uiso calc 0.640(16) A 1
C C13 0.6218(18) 0.3615(18) 0.6548(4) 0.093(4) Uani d 0.640(16) A 1
H H13A 0.683452 0.457725 0.657961 0.139 Uiso calc 0.640(16) A 1
H H13B 0.586070 0.326148 0.682471 0.139 Uiso calc 0.640(16) A 1
H H13C 0.530725 0.382297 0.636939 0.139 Uiso calc 0.640(16) A 1
C C12A 0.705(3) 0.201(3) 0.6295(6) 0.061(3) Uani d 0.360(16) A 2
H H12C 0.694499 0.088692 0.621944 0.073 Uiso calc 0.360(16) A 2
H H12D 0.774495 0.208879 0.654368 0.073 Uiso calc 0.360(16) A 2
C C13A 0.555(3) 0.268(4) 0.6382(7) 0.093(4) Uani d 0.360(16) A 2
H H13D 0.568732 0.370181 0.651812 0.139 Uiso calc 0.360(16) A 2
H H13E 0.496011 0.198304 0.656902 0.139 Uiso calc 0.360(16) A 2
H H13F 0.496892 0.281704 0.611956 0.139 Uiso calc 0.360(16) A 2
C C14 0.7186(4) 0.3699(4) 0.49976(11) 0.0290(7) Uani d 1 . .
C C15 0.5620(4) 0.3880(5) 0.50448(12) 0.0343(8) Uani d 1 . .
C C16 0.5849(5) 0.2426(5) 0.45107(13) 0.0376(8) Uani d 1 . .
C C17 0.5464(12) 0.144(5) 0.4135(9) 0.0525(14) Uani d 0.524(8) B 1
H H17A 0.542924 0.032752 0.422055 0.063 Uiso calc 0.524(8) B 1
H H17B 0.631123 0.155890 0.392517 0.063 Uiso calc 0.524(8) B 1
C C18 0.3896(12) 0.1877(13) 0.3930(3) 0.0576(18) Uani d 0.524(8) B 1
H H18A 0.396508 0.299632 0.384965 0.069 Uiso calc 0.524(8) B 1
H H18B 0.308351 0.180172 0.415038 0.069 Uiso calc 0.524(8) B 1
C C19 0.3234(14) 0.0935(19) 0.3523(4) 0.088(3) Uani d 0.524(8) B 1
H H19A 0.222441 0.138200 0.343833 0.132 Uiso calc 0.524(8) B 1
H H19B 0.398360 0.103007 0.329169 0.132 Uiso calc 0.524(8) B 1
H H19C 0.309558 -0.017327 0.359461 0.132 Uiso calc 0.524(8) B 1
C C17A 0.5500(13) 0.149(6) 0.4125(10) 0.0525(14) Uani d 0.476(8) B 2
H H17C 0.636510 0.073361 0.407746 0.063 Uiso calc 0.476(8) B 2
H H17D 0.545851 0.220029 0.388049 0.063 Uiso calc 0.476(8) B 2
C C18A 0.3948(12) 0.0580(14) 0.4153(3) 0.0576(18) Uani d 0.476(8) B 2
H H18C 0.312568 0.134258 0.423352 0.069 Uiso calc 0.476(8) B 2
H H18D 0.404806 -0.016940 0.438878 0.069 Uiso calc 0.476(8) B 2
C C19A 0.3291(16) -0.040(2) 0.3751(4) 0.088(3) Uani d 0.476(8) B 2
H H19D 0.229519 -0.089897 0.382512 0.132 Uiso calc 0.476(8) B 2
H H19E 0.312735 0.032066 0.351558 0.132 Uiso calc 0.476(8) B 2
H H19F 0.405573 -0.120117 0.367186 0.132 Uiso calc 0.476(8) B 2
O O5 0.9682(3) 0.0915(4) 0.42764(10) 0.0414(7) Uani d 1 . .
H H5A 0.916316 0.082739 0.404279 0.062 Uiso d 1 . .
H H5B 0.949174 0.004180 0.440755 0.062 Uiso d 1 . .

loop_
_atom_site_aniso_label
_atom_site_aniso_U_11
_atom_site_aniso_U_22
_atom_site_aniso_U_33
_atom_site_aniso_U_12
_atom_site_aniso_U_13
_atom_site_aniso_U_23
Cl1 0.0337(5) 0.0708(8) 0.0539(6) 0.0073(5) 0.0067(5) -0.0214(5)
O1 0.068(2) 0.0387(17) 0.068(2) -0.0017(15) 0.0072(18) 0.0179(16)
O2 0.0483(17) 0.0336(15) 0.064(2) 0.0106(13) 0.0019(15) 0.0027(14)
O3 0.073(2) 0.059(2) 0.0445(18) 0.0164(17) -0.0028(17) 0.0197(16)
O4 0.0550(19) 0.065(2) 0.0417(16) 0.0101(16) 0.0175(14) 0.0228(16)
N1 0.0216(14) 0.0432(18) 0.0423(17) 0.0004(12) 0.0020(13) 0.0006(15)
N2 0.0245(14) 0.0345(15) 0.0323(15) 0.0002(11) 0.0020(12) -0.0032(13)
N3 0.0256(15) 0.0485(19) 0.0416(18) 0.0006(13) -0.0002(13) -0.0068(15)
C1 0.0257(17) 0.044(2) 0.0350(18) -0.0058(15) -0.0033(14) 0.0028(16)
C2 0.0308(17) 0.0326(18) 0.0327(18) -0.0008(13) -0.0038(14) 0.0028(15)
C3 0.0265(16) 0.0313(17) 0.0280(16) 0.0023(13) 0.0010(13) 0.0010(14)
C4 0.0282(16) 0.0288(16) 0.0347(17) -0.0003(13) -0.0062(15) 0.0010(15)
C5 0.0279(17) 0.0344(18) 0.0385(19) -0.0011(14) -0.0072(15) -0.0025(16)
C6 0.035(2) 0.063(3) 0.061(3) -0.002(2) 0.011(2) 0.018(2)
C7 0.034(2) 0.050(3) 0.064(3) 0.0100(19) -0.001(2) 0.004(2)
C8 0.0398(19) 0.037(2) 0.0373(19) 0.0001(15) -0.0086(16) 0.0053(17)
C9 0.076(4) 0.037(2) 0.083(4) 0.013(2) -0.009(3) 0.001(3)
C10 0.095(5) 0.056(4) 0.172(10) 0.034(4) 0.028(6) -0.004(5)
C11 0.041(2) 0.0343(19) 0.0347(18) -0.0018(15) -0.0027(16) 0.0016(16)
C12 0.077(4) 0.063(6) 0.043(4) -0.004(4) 0.023(3) 0.008(4)
C13 0.100(7) 0.112(8) 0.066(6) 0.028(6) 0.048(6) 0.019(5)
C12A 0.077(4) 0.063(6) 0.043(4) -0.004(4) 0.023(3) 0.008(4)
C13A 0.100(7) 0.112(8) 0.066(6) 0.028(6) 0.048(6) 0.019(5)
C14 0.0274(16) 0.0283(16) 0.0312(17) 0.0043(12) 0.0029(14) 0.0016(14)
C15 0.0273(17) 0.040(2) 0.035(2) 0.0045(15) 0.0018(14) -0.0036(16)
C16 0.0307(18) 0.042(2) 0.040(2) 0.0000(15) 0.0000(16) -0.0017(17)
C17 0.037(2) 0.067(3) 0.054(3) -0.002(2) -0.003(2) -0.021(2)
C18 0.048(4) 0.065(4) 0.060(4) -0.006(3) -0.007(3) -0.015(3)
C19 0.078(5) 0.117(8) 0.069(5) -0.008(6) 0.043(5) -0.042(5)
C17A 0.037(2) 0.067(3) 0.054(3) -0.002(2) -0.003(2) -0.021(2)
C18A 0.048(4) 0.065(4) 0.060(4) -0.006(3) -0.007(3) -0.015(3)
C19A 0.078(5) 0.117(8) 0.069(5) -0.008(6) 0.043(5) -0.042(5)
O5 0.0416(16) 0.0426(16) 0.0400(16) 0.0000(12) -0.0005(12) -0.0037(12)

loop_
_atom_type_symbol
_atom_type_description
_atom_type_scat_dispersion_real
_atom_type_scat_dispersion_imag
_atom_type_scat_source
C C 0.0033 0.0016 'International Tables Vol C Tables 4.2.6.8 and 6.1.1.4'
H H 0.0000 0.0000 'International Tables Vol C Tables 4.2.6.8 and 6.1.1.4'
Cl Cl 0.1484 0.1585 'International Tables Vol C Tables 4.2.6.8 and 6.1.1.4'
N N 0.0061 0.0033 'International Tables Vol C Tables 4.2.6.8 and 6.1.1.4'
O O 0.0106 0.0060 'International Tables Vol C Tables 4.2.6.8 and 6.1.1.4'

loop_
_geom_angle_atom_site_label_1
_geom_angle_atom_site_label_2
_geom_angle_atom_site_label_3
_geom_angle
C8 O2 C9 115.8(4)
C11 O4 C12 118.1(5)
C11 O4 C12A 112.3(8)
C5 N1 C1 123.4(3)
C5 N1 H1 113.9
C1 N1 H1 114.2
C16 N2 C14 108.7(3)
C16 N2 H2 122.8
C14 N2 H2 128.2
C16 N3 C15 103.9(3)
C2 C1 N1 118.9(3)
C2 C1 C6 127.1(4)
N1 C1 C6 113.9(4)
C1 C2 C8 120.6(4)
C1 C2 C3 120.9(3)
C8 C2 C3 118.5(3)
C14 C3 C2 112.1(3)
C14 C3 C4 110.8(3)
C2 C3 C4 109.8(3)
C14 C3 H3 108.0
C2 C3 H3 108.0
C4 C3 H3 108.0
C5 C4 C11 121.3(3)
C5 C4 C3 120.3(3)
C11 C4 C3 118.3(3)
C4 C5 N1 119.6(3)
C4 C5 C7 126.8(4)
N1 C5 C7 113.6(4)
C1 C6 H6A 109.5
C1 C6 H6B 109.5
H6A C6 H6B 109.5
C1 C6 H6C 109.5
H6A C6 H6C 109.5
H6B C6 H6C 109.5
C5 C7 H7A 109.5
C5 C7 H7B 109.5
H7A C7 H7B 109.5
C5 C7 H7C 109.5
H7A C7 H7C 109.5
H7B C7 H7C 109.5
O1 C8 O2 121.6(4)
O1 C8 C2 125.4(4)
O2 C8 C2 113.0(3)
C10 C9 O2 108.2(5)
C10 C9 H9A 110.1
O2 C9 H9A 110.1
C10 C9 H9B 110.1
O2 C9 H9B 110.1
H9A C9 H9B 108.4
C9 C10 H10A 109.5
C9 C10 H10B 109.5
H10A C10 H10B 109.5
C9 C10 H10C 109.5
H10A C10 H10C 109.5
H10B C10 H10C 109.5
O3 C11 O4 121.5(4)
O3 C11 C4 127.2(4)
O4 C11 C4 111.3(3)
C13 C12 O4 111.3(8)
C13 C12 H12A 109.4
O4 C12 H12A 109.4
C13 C12 H12B 109.4
O4 C12 H12B 109.4
H12A C12 H12B 108.0
C12 C13 H13A 109.5
C12 C13 H13B 109.5
H13A C13 H13B 109.5
C12 C13 H13C 109.5
H13A C13 H13C 109.5
H13B C13 H13C 109.5
C13A C12A O4 106.5(13)
C13A C12A H12C 110.4
O4 C12A H12C 110.4
C13A C12A H12D 110.4
O4 C12A H12D 110.4
H12C C12A H12D 108.6
C12A C13A H13D 109.5
C12A C13A H13E 109.5
H13D C13A H13E 109.5
C12A C13A H13F 109.5
H13D C13A H13F 109.5
H13E C13A H13F 109.5
C15 C14 N2 102.9(3)
C15 C14 C3 131.7(3)
N2 C14 C3 125.3(3)
C14 C15 N3 113.0(3)
C14 C15 Cl1 127.0(3)
N3 C15 Cl1 120.0(3)
N3 C16 N2 111.4(4)
N3 C16 C17A 124.3(6)
N2 C16 C17A 124.2(5)
N3 C16 C17 123.2(5)
N2 C16 C17 125.3(5)
C16 C17 C18 113.4(15)
C16 C17 H17A 108.9
C18 C17 H17A 108.9
C16 C17 H17B 108.9
C18 C17 H17B 108.9
H17A C17 H17B 107.7
C17 C18 C19 121.6(9)
C17 C18 H18A 106.9
C19 C18 H18A 106.9
C17 C18 H18B 106.9
C19 C18 H18B 106.9
H18A C18 H18B 106.7
C18 C19 H19A 109.5
C18 C19 H19B 109.5
H19A C19 H19B 109.5
C18 C19 H19C 109.5
H19A C19 H19C 109.5
H19B C19 H19C 109.5
C16 C17A C18A 113.1(16)
C16 C17A H17C 109.0
C18A C17A H17C 109.0
C16 C17A H17D 109.0
C18A C17A H17D 109.0
H17C C17A H17D 107.8
C17A C18A C19A 120.5(9)
C17A C18A H18C 107.2
C19A C18A H18C 107.2
C17A C18A H18D 107.2
C19A C18A H18D 107.2
H18C C18A H18D 106.8
C18A C19A H19D 109.5
C18A C19A H19E 109.5
H19D C19A H19E 109.5
C18A C19A H19F 109.5
H19D C19A H19F 109.5
H19E C19A H19F 109.5
H5A O5 H5B 104.1

loop_
_geom_bond_atom_site_label_1
_geom_bond_atom_site_label_2
_geom_bond_distance
Cl1 C15 1.718(4)
O1 C8 1.226(5)
O2 C8 1.328(5)
O2 C9 1.456(6)
O3 C11 1.212(5)
O4 C11 1.346(6)
O4 C12 1.453(6)
O4 C12A 1.453(7)
N1 C5 1.364(5)
N1 C1 1.373(5)
N1 H1 0.9100
N2 C16 1.339(5)
N2 C14 1.382(5)
N2 H2 0.9100
N3 C16 1.323(5)
N3 C15 1.364(5)
C1 C2 1.352(5)
C1 C6 1.512(6)
C2 C8 1.460(5)
C2 C3 1.525(5)
C3 C14 1.498(5)
C3 C4 1.527(5)
C3 H3 1.0000
C4 C5 1.356(5)
C4 C11 1.451(5)
C5 C7 1.489(6)
C6 H6A 0.9800
C6 H6B 0.9800
C6 H6C 0.9800
C7 H7A 0.9800
C7 H7B 0.9800
C7 H7C 0.9800
C9 C10 1.451(12)
C9 H9A 0.9900
C9 H9B 0.9900
C10 H10A 0.9800
C10 H10B 0.9800
C10 H10C 0.9800
C12 C13 1.436(12)
C12 H12A 0.9900
C12 H12B 0.9900
C13 H13A 0.9800
C13 H13B 0.9800
C13 H13C 0.9800
C12A C13A 1.435(12)
C12A H12C 0.9900
C12A H12D 0.9900
C13A H13D 0.9800
C13A H13E 0.9800
C13A H13F 0.9800
C14 C15 1.354(5)
C16 C17A 1.498(7)
C16 C17 1.499(7)
C17 C18 1.53(2)
C17 H17A 0.9900
C17 H17B 0.9900
C18 C19 1.626(13)
C18 H18A 0.9900
C18 H18B 0.9900
C19 H19A 0.9800
C19 H19B 0.9800
C19 H19C 0.9800
C17A C18A 1.54(2)
C17A H17C 0.9900
C17A H17D 0.9900
C18A C19A 1.629(13)
C18A H18C 0.9900
C18A H18D 0.9900
C19A H19D 0.9800
C19A H19E 0.9800
C19A H19F 0.9800
O5 H5A 0.8699
O5 H5B 0.8699

loop_
_geom_hbond_atom_site_label_D
_geom_hbond_atom_site_label_H
_geom_hbond_atom_site_label_A
_geom_hbond_site_symmetry_A
_geom_hbond_distance_DH
_geom_hbond_distance_HA
_geom_hbond_distance_DA
_geom_hbond_angle_DHA
_geom_hbond_publ_flag
N1 H1 N3 1_655 0.91 2.00 2.906(4) 173 yes
N2 H2 O5 . 0.91 1.94 2.827(4) 165 yes
O5 H5A O3 3_644 0.87 2.07 2.853(4) 149 yes
O5 H5B O1 1_545 0.87 1.98 2.823(5) 163 yes
C13 H13B Cg1 4_565 0.98 2.78 3.518(14) 133 yes

loop_
_geom_torsion_atom_site_label_1
_geom_torsion_atom_site_label_2
_geom_torsion_atom_site_label_3
_geom_torsion_atom_site_label_4
_geom_torsion
C5 N1 C1 C2 -15.6(6)
C5 N1 C1 C6 163.8(4)
N1 C1 C2 C8 171.6(3)
C6 C1 C2 C8 -7.7(6)
N1 C1 C2 C3 -6.9(5)
C6 C1 C2 C3 173.8(4)
C1 C2 C3 C14 -98.7(4)
C8 C2 C3 C14 82.7(4)
C1 C2 C3 C4 24.9(5)
C8 C2 C3 C4 -153.6(3)
C14 C3 C4 C5 100.0(4)
C2 C3 C4 C5 -24.4(5)
C14 C3 C4 C11 -80.9(4)
C2 C3 C4 C11 154.7(3)
C11 C4 C5 N1 -173.1(3)
C3 C4 C5 N1 5.9(5)
C11 C4 C5 C7 7.9(6)
C3 C4 C5 C7 -173.0(4)
C1 N1 C5 C4 16.1(6)
C1 N1 C5 C7 -164.8(4)
C9 O2 C8 O1 -4.4(7)
C9 O2 C8 C2 175.5(4)
C1 C2 C8 O1 2.4(6)
C3 C2 C8 O1 -179.0(4)
C1 C2 C8 O2 -177.6(4)
C3 C2 C8 O2 1.0(5)
C8 O2 C9 C10 -172.8(6)
C12 O4 C11 O3 9.8(9)
C12A O4 C11 O3 -7.5(15)
C12 O4 C11 C4 -170.7(7)
C12A O4 C11 C4 172.0(14)
C5 C4 C11 O3 -2.5(6)
C3 C4 C11 O3 178.4(4)
C5 C4 C11 O4 178.0(4)
C3 C4 C11 O4 -1.1(5)
C11 O4 C12 C13 154.4(11)
C11 O4 C12A C13A -172.3(18)
C16 N2 C14 C15 -0.2(4)
C16 N2 C14 C3 -179.2(4)
C2 C3 C14 C15 -115.7(4)
C4 C3 C14 C15 121.2(4)
C2 C3 C14 N2 63.0(5)
C4 C3 C14 N2 -60.1(4)
N2 C14 C15 N3 -0.2(4)
C3 C14 C15 N3 178.7(4)
N2 C14 C15 Cl1 -180.0(3)
C3 C14 C15 Cl1 -1.0(6)
C16 N3 C15 C14 0.5(5)
C16 N3 C15 Cl1 -179.7(3)
C15 N3 C16 N2 -0.6(5)
C15 N3 C16 C17A -177(3)
C15 N3 C16 C17 -180(2)
C14 N2 C16 N3 0.5(5)
C14 N2 C16 C17A 177(3)
C14 N2 C16 C17 179(2)
N3 C16 C17 C18 26(4)
N2 C16 C17 C18 -152.4(14)
C16 C17 C18 C19 -178.8(18)
N3 C16 C17A C18A -34(4)
N2 C16 C17A C18A 150.1(16)
C16 C17A C18A C19A 175(2)

_cod_database_fobs_code 1550082
